data_1557374
loop_
_publ_author_name
'Xu, Niansheng'
'Zheng, Aibin'
'Wei, Yuefang'
'Yuan, Yi'
'Zhang, Jing'
'Lei, Ming'
'Wang, Peng'

_publ_section_title
;
 D--\p--D molecular semiconductors for perovskite solar cells: the
 superior role of helical versus planar \p-linkers
;
_journal_issue 13
_journal_name_full 'Chemical Science'
_journal_page_first 3418
_journal_page_last 3426
_journal_paper_doi 10.1039/D0SC00362J
_journal_volume 11
_journal_year 2020
_chemical_formula_moiety '2(C48 H38 N2 O4 S), C H2 Cl2'
_chemical_formula_sum 'C97 H78 Cl2 N4 O8 S2'
_chemical_formula_weight 1562.65
_space_group_crystal_system triclinic
_space_group_IT_number 2
_space_group_name_Hall '-P 1'
_space_group_name_H-M_alt 'P -1'
_atom_sites_solution_hydrogens geom
_atom_sites_solution_primary dual
_audit_creation_date 2018-12-11
_audit_creation_method
;
Olex2 1.2
(compiled 2018.05.29 svn.r3508 for OlexSys, GUI svn.r5506)
;
_audit_update_record
;
2019-08-24 deposited with the CCDC.	2020-02-24 downloaded from the CCDC.
;
_cell_angle_alpha 85.956(5)
_cell_angle_beta 83.941(5)
_cell_angle_gamma 82.064(5)
_cell_formula_units_Z 1
_cell_length_a 10.5796(14)
_cell_length_b 13.7266(18)
_cell_length_c 14.3680(18)
_cell_measurement_reflns_used 6615
_cell_measurement_temperature 170(2)
_cell_measurement_theta_max 32.65
_cell_measurement_theta_min 2.30
_cell_volume 2051.7(5)
_computing_cell_refinement 'SAINT V8.38A (?, 2016)'
_computing_data_reduction 'SAINT V8.38A (?, 2016)'
_computing_molecular_graphics 'Olex2 (Dolomanov et al., 2009)'
_computing_publication_material 'Olex2 (Dolomanov et al., 2009)'
_computing_structure_refinement 'ShelXL (Sheldrick, 2015)'
_computing_structure_solution 'ShelXT (Sheldrick, 2015)'
_diffrn_ambient_temperature 170.01
_diffrn_measured_fraction_theta_full 0.996
_diffrn_measured_fraction_theta_max 0.985
_diffrn_measurement_device_type 'Bruker APEX-II CCD'
_diffrn_measurement_method '\f and \w scans'
_diffrn_radiation_type MoK\a
_diffrn_radiation_wavelength 0.71073
_diffrn_reflns_av_R_equivalents 0.0631
_diffrn_reflns_av_unetI/netI 0.1016
_diffrn_reflns_Laue_measured_fraction_full 0.996
_diffrn_reflns_Laue_measured_fraction_max 0.985
_diffrn_reflns_limit_h_max 15
_diffrn_reflns_limit_h_min -16
_diffrn_reflns_limit_k_max 21
_diffrn_reflns_limit_k_min -21
_diffrn_reflns_limit_l_max 16
_diffrn_reflns_limit_l_min -22
_diffrn_reflns_number 35678
_diffrn_reflns_point_group_measured_fraction_full 0.996
_diffrn_reflns_point_group_measured_fraction_max 0.985
_diffrn_reflns_theta_full 25.242
_diffrn_reflns_theta_max 33.270
_diffrn_reflns_theta_min 2.301
_diffrn_standards_number 0
_exptl_absorpt_coefficient_mu 0.191
_exptl_absorpt_correction_T_max 0.7465
_exptl_absorpt_correction_T_min 0.6716
_exptl_absorpt_correction_type multi-scan
_exptl_absorpt_process_details
;
SADABS-2016/2 (Bruker,2016/2) was used for absorption correction.
wR2(int) was 0.1560 before and 0.0755 after correction.
The Ratio of minimum to maximum transmission is 0.8997.
The \l/2 correction factor is Not present.
;
_exptl_crystal_colour yellow
_exptl_crystal_colour_primary yellow
_exptl_crystal_density_diffrn 1.265
_exptl_crystal_description needle
_exptl_crystal_F_000 818
_exptl_crystal_size_max 0.521
_exptl_crystal_size_mid 0.073
_exptl_crystal_size_min 0.065
_refine_diff_density_max 2.583
_refine_diff_density_min -0.455
_refine_diff_density_rms 0.125
_refine_ls_extinction_method none
_refine_ls_goodness_of_fit_ref 1.126
_refine_ls_hydrogen_treatment constr
_refine_ls_matrix_type full
_refine_ls_number_parameters 527
_refine_ls_number_reflns 15578
_refine_ls_number_restraints 0
_refine_ls_restrained_S_all 1.126
_refine_ls_R_factor_all 0.1839
_refine_ls_R_factor_gt 0.1059
_refine_ls_shift/su_max 0.001
_refine_ls_shift/su_mean 0.000
_refine_ls_structure_factor_coef Fsqd
_refine_ls_weighting_details 'w=1/[\s^2^(Fo^2^)+(0.2000P)^2^] where P=(Fo^2^+2Fc^2^)/3'
_refine_ls_weighting_scheme calc
_refine_ls_wR_factor_gt 0.3102
_refine_ls_wR_factor_ref 0.3784
_reflns_Friedel_coverage 0.000
_reflns_number_gt 7712
_reflns_number_total 15578
_reflns_threshold_expression 'I > 2\s(I)'
_cod_data_source_file d0sc00362j2.cif
_cod_data_source_block 181207_dnt1_0m
_cod_depositor_comments
;Adding full bibliography for 1557372--1557374.cif.

 Adding full bibliography for 1557372--1557374.cif.
;
_cod_database_code 1557374
_shelx_shelxl_version_number 2016/6
_shelx_space_group_comment
;
The symmetry employed for this shelxl refinement is uniquely defined
by the following loop, which should always be used as a source of
symmetry information in preference to the above space-group names.
They are only intended as comments.
;
_shelx_estimated_absorpt_t_max 0.988
_shelx_estimated_absorpt_t_min 0.907
_olex2_refinement_description
;
1. Fixed Uiso
 At 1.2 times of:
  All C(H) groups, All C(H,H) groups
 At 1.5 times of:
  All C(H,H,H) groups
2. Others
 Fixed Sof: C49(0.5) H49A(0.5) H49B(0.5) Cl1(0.5) Cl2(0.5)
3.a Secondary CH2 refined with riding coordinates:
 C49(H49A,H49B)
3.b Aromatic/amide H refined with riding coordinates:
 C1(H1), C4(H4), C5(H5), C6(H6), C7(H7), C14(H14), C15(H15), C16(H16),
 C17(H17), C20(H20), C22(H22), C23(H23), C25(H25), C26(H26), C29(H29), C30(H30),
  C32(H32), C33(H33), C36(H36), C37(H37), C39(H39), C40(H40), C43(H43),
 C44(H44), C46(H46), C47(H47)
3.c Idealised Me refined as rotating group:
 C27(H27A,H27B,H27C), C34(H34A,H34B,H34C), C41(H41A,H41B,H41C), C48(H48A,H48B,
 H48C)
;
_olex2_submission_special_instructions 'No special instructions were received'

loop_
_space_group_symop_operation_xyz
'x, y, z'
'-x, -y, -z'

loop_
_atom_site_label
_atom_site_type_symbol
_atom_site_fract_x
_atom_site_fract_y
_atom_site_fract_z
_atom_site_U_iso_or_equiv
_atom_site_adp_type
_atom_site_occupancy
_atom_site_site_symmetry_order
_atom_site_calc_flag
_atom_site_refinement_flags_posn
_atom_site_refinement_flags_adp
_atom_site_refinement_flags_occupancy
_atom_site_disorder_assembly
_atom_site_disorder_group
S1 S 0.22220(8) 0.39966(7) 0.74136(5) 0.0356(2) Uani 1 1 d . . . . .
O1 O -0.2702(2) 0.00632(19) 0.78441(17) 0.0435(6) Uani 1 1 d . . . . .
O2 O -0.1334(3) 0.3525(2) 0.15862(17) 0.0520(7) Uani 1 1 d . . . . .
O3 O 0.4861(3) 0.8648(2) 0.9590(3) 0.0677(10) Uani 1 1 d . . . . .
O4 O 1.0641(3) 0.2388(2) 0.9354(2) 0.0533(7) Uani 1 1 d . . . . .
N1 N 0.0216(2) 0.2076(2) 0.50789(19) 0.0349(6) Uani 1 1 d . . . . .
N2 N 0.6591(3) 0.5015(2) 0.80582(19) 0.0359(6) Uani 1 1 d . . . . .
C1 C 0.1167(3) 0.2976(2) 0.6148(2) 0.0319(6) Uani 1 1 d . . . . .
H1 H 0.034919 0.313020 0.648398 0.038 Uiso 1 1 calc R . . . .
C2 C 0.1306(3) 0.2413(2) 0.5389(2) 0.0306(6) Uani 1 1 d . . . . .
C3 C 0.2569(3) 0.2078(2) 0.4950(2) 0.0298(6) Uani 1 1 d . . . . .
C4 C 0.2753(3) 0.1335(3) 0.4303(2) 0.0352(7) Uani 1 1 d . . . . .
H4 H 0.202846 0.111656 0.408598 0.042 Uiso 1 1 calc R . . . .
C5 C 0.3965(3) 0.0921(3) 0.3980(3) 0.0405(7) Uani 1 1 d . . . . .
H5 H 0.407140 0.042271 0.354144 0.049 Uiso 1 1 calc R . . . .
C6 C 0.5039(3) 0.1231(2) 0.4295(2) 0.0369(7) Uani 1 1 d . . . . .
H6 H 0.587274 0.092709 0.408782 0.044 Uiso 1 1 calc R . . . .
C7 C 0.4895(3) 0.1973(2) 0.4904(2) 0.0313(6) Uani 1 1 d . . . . .
H7 H 0.563708 0.217643 0.510964 0.038 Uiso 1 1 calc R . . . .
C8 C 0.3664(3) 0.2447(2) 0.5235(2) 0.0276(6) Uani 1 1 d . . . . .
C9 C 0.3471(3) 0.3171(2) 0.59298(19) 0.0268(5) Uani 1 1 d . . . . .
C10 C 0.2254(3) 0.3326(2) 0.6427(2) 0.0298(6) Uani 1 1 d . . . . .
C11 C 0.3836(3) 0.4116(2) 0.7153(2) 0.0300(6) Uani 1 1 d . . . . .
C12 C 0.4362(3) 0.3714(2) 0.63142(19) 0.0257(5) Uani 1 1 d . . . . .
C13 C 0.5601(3) 0.3975(2) 0.59302(19) 0.0242(5) Uani 1 1 d . . . . .
C14 C 0.6052(3) 0.3926(2) 0.49664(19) 0.0261(5) Uani 1 1 d . . . . .
H14 H 0.554322 0.368753 0.454842 0.031 Uiso 1 1 calc R . . . .
C15 C 0.7212(3) 0.4219(2) 0.4628(2) 0.0327(6) Uani 1 1 d . . . . .
H15 H 0.749971 0.417704 0.398116 0.039 Uiso 1 1 calc R . . . .
C16 C 0.7971(3) 0.4577(2) 0.5228(2) 0.0352(7) Uani 1 1 d . . . . .
H16 H 0.878781 0.475137 0.499279 0.042 Uiso 1 1 calc R . . . .
C17 C 0.7546(3) 0.4679(2) 0.6155(2) 0.0325(6) Uani 1 1 d . . . . .
H17 H 0.806892 0.492757 0.655629 0.039 Uiso 1 1 calc R . . . .
C18 C 0.6334(3) 0.4416(2) 0.6521(2) 0.0275(6) Uani 1 1 d . . . . .
C19 C 0.5807(3) 0.4655(2) 0.7449(2) 0.0299(6) Uani 1 1 d . . . . .
C20 C 0.4548(3) 0.4573(2) 0.7733(2) 0.0332(6) Uani 1 1 d . . . . .
H20 H 0.416034 0.481943 0.831127 0.040 Uiso 1 1 calc R . . . .
C21 C -0.0548(3) 0.1549(2) 0.5764(2) 0.0292(6) Uani 1 1 d . . . . .
C22 C 0.0020(3) 0.0690(3) 0.6212(3) 0.0388(7) Uani 1 1 d . . . . .
H22 H 0.088904 0.044829 0.602789 0.047 Uiso 1 1 calc R . . . .
C23 C -0.0655(3) 0.0186(3) 0.6916(3) 0.0386(7) Uani 1 1 d . . . . .
H23 H -0.024334 -0.038510 0.722808 0.046 Uiso 1 1 calc R . . . .
C24 C -0.1941(3) 0.0514(2) 0.7168(2) 0.0321(6) Uani 1 1 d . . . . .
C25 C -0.2531(3) 0.1359(2) 0.6708(2) 0.0338(6) Uani 1 1 d . . . . .
H25 H -0.341417 0.157933 0.686361 0.041 Uiso 1 1 calc R . . . .
C26 C -0.1827(3) 0.1875(2) 0.6024(2) 0.0329(6) Uani 1 1 d . . . . .
H26 H -0.222620 0.246092 0.572833 0.039 Uiso 1 1 calc R . . . .
C27 C -0.2114(5) -0.0783(4) 0.8344(3) 0.0622(12) Uani 1 1 d . . . . .
H27A H -0.178250 -0.129382 0.790566 0.093 Uiso 1 1 calc GR . . . .
H27B H -0.274909 -0.103287 0.881419 0.093 Uiso 1 1 calc GR . . . .
H27C H -0.140676 -0.060290 0.865674 0.093 Uiso 1 1 calc GR . . . .
C28 C -0.0201(3) 0.2416(2) 0.4201(2) 0.0304(6) Uani 1 1 d . . . . .
C29 C -0.1140(3) 0.2015(2) 0.3811(2) 0.0322(6) Uani 1 1 d . . . . .
H29 H -0.151393 0.148642 0.414499 0.039 Uiso 1 1 calc R . . . .
C30 C -0.1556(3) 0.2362(3) 0.2945(2) 0.0353(7) Uani 1 1 d . . . . .
H30 H -0.221401 0.207915 0.270124 0.042 Uiso 1 1 calc R . . . .
C31 C -0.1001(3) 0.3124(3) 0.2436(2) 0.0381(7) Uani 1 1 d . . . . .
C32 C -0.0050(3) 0.3519(3) 0.2816(2) 0.0389(7) Uani 1 1 d . . . . .
H32 H 0.034589 0.402898 0.246816 0.047 Uiso 1 1 calc R . . . .
C33 C 0.0343(3) 0.3198(3) 0.3683(2) 0.0352(7) Uani 1 1 d . . . . .
H33 H 0.097812 0.350090 0.393284 0.042 Uiso 1 1 calc R . . . .
C34 C -0.2343(4) 0.3149(4) 0.1206(3) 0.0545(11) Uani 1 1 d . . . . .
H34A H -0.243399 0.344570 0.057137 0.082 Uiso 1 1 calc GR . . . .
H34B H -0.314618 0.331088 0.160250 0.082 Uiso 1 1 calc GR . . . .
H34C H -0.214381 0.243243 0.118016 0.082 Uiso 1 1 calc GR . . . .
C35 C 0.6124(3) 0.5932(2) 0.8478(2) 0.0327(6) Uani 1 1 d . . . . .
C36 C 0.5845(3) 0.5972(3) 0.9441(2) 0.0350(7) Uani 1 1 d . . . . .
H36 H 0.596433 0.538655 0.983299 0.042 Uiso 1 1 calc R . . . .
C37 C 0.5391(3) 0.6869(3) 0.9837(3) 0.0403(8) Uani 1 1 d . . . . .
H37 H 0.518785 0.689107 1.049575 0.048 Uiso 1 1 calc R . . . .
C38 C 0.5237(4) 0.7720(3) 0.9275(3) 0.0439(8) Uani 1 1 d . . . . .
C39 C 0.5493(4) 0.7674(3) 0.8299(3) 0.0477(9) Uani 1 1 d . . . . .
H39 H 0.535006 0.825533 0.790379 0.057 Uiso 1 1 calc R . . . .
C40 C 0.5949(4) 0.6792(3) 0.7916(3) 0.0410(8) Uani 1 1 d . . . . .
H40 H 0.614706 0.677008 0.725677 0.049 Uiso 1 1 calc R . . . .
C41 C 0.4492(7) 0.8720(4) 1.0582(4) 0.095(2) Uani 1 1 d . . . . .
H41A H 0.429615 0.941487 1.072524 0.143 Uiso 1 1 calc GR . . . .
H41B H 0.519790 0.840413 1.093384 0.143 Uiso 1 1 calc GR . . . .
H41C H 0.373164 0.838828 1.076004 0.143 Uiso 1 1 calc GR . . . .
C42 C 0.7611(3) 0.4363(2) 0.8408(2) 0.0306(6) Uani 1 1 d . . . . .
C43 C 0.7737(3) 0.3354(2) 0.8279(2) 0.0372(7) Uani 1 1 d . . . . .
H43 H 0.711534 0.309861 0.796840 0.045 Uiso 1 1 calc R . . . .
C44 C 0.8754(4) 0.2723(3) 0.8596(3) 0.0401(7) Uani 1 1 d . . . . .
H44 H 0.882759 0.204008 0.849468 0.048 Uiso 1 1 calc R . . . .
C45 C 0.9670(3) 0.3073(3) 0.9060(2) 0.0372(7) Uani 1 1 d . . . . .
C46 C 0.9562(3) 0.4075(3) 0.9189(2) 0.0345(7) Uani 1 1 d . . . . .
H46 H 1.018658 0.432608 0.950009 0.041 Uiso 1 1 calc R . . . .
C47 C 0.8538(3) 0.4713(2) 0.8865(2) 0.0318(6) Uani 1 1 d . . . . .
H47 H 0.847344 0.539731 0.895679 0.038 Uiso 1 1 calc R . . . .
C48 C 1.1520(4) 0.2726(3) 0.9889(3) 0.0559(11) Uani 1 1 d . . . . .
H48A H 1.195369 0.323095 0.951740 0.084 Uiso 1 1 calc GR . . . .
H48B H 1.215656 0.217321 1.006470 0.084 Uiso 1 1 calc GR . . . .
H48C H 1.106004 0.300770 1.045658 0.084 Uiso 1 1 calc GR . . . .
C49 C 0.2099(10) 0.0936(7) 0.7996(7) 0.069(3) Uani 0.5 1 d . . P . .
H49A H 0.136820 0.112375 0.761472 0.083 Uiso 0.5 1 calc R . P A .
H49B H 0.220336 0.151816 0.833674 0.083 Uiso 0.5 1 calc R . P A .
Cl1 Cl 0.1712(5) -0.0070(3) 0.8863(3) 0.1277(15) Uani 0.5 1 d . . P B 1
Cl2 Cl 0.3416(4) 0.0647(4) 0.7285(3) 0.1333(18) Uani 0.5 1 d . . P B 1

loop_
_atom_site_aniso_label
_atom_site_aniso_U_11
_atom_site_aniso_U_22
_atom_site_aniso_U_33
_atom_site_aniso_U_23
_atom_site_aniso_U_13
_atom_site_aniso_U_12
S1 0.0283(4) 0.0483(5) 0.0306(4) -0.0093(3) 0.0049(3) -0.0088(3)
O1 0.0453(14) 0.0481(15) 0.0366(12) 0.0071(11) 0.0036(10) -0.0147(11)
O2 0.0480(16) 0.080(2) 0.0312(12) 0.0080(13) -0.0102(10) -0.0212(14)
O3 0.080(2) 0.0411(16) 0.078(2) -0.0247(15) 0.0249(18) -0.0078(15)
O4 0.0503(16) 0.0485(16) 0.0635(17) -0.0072(13) -0.0271(13) 0.0036(12)
N1 0.0244(12) 0.0448(16) 0.0381(13) 0.0052(12) -0.0075(10) -0.0141(10)
N2 0.0364(14) 0.0364(14) 0.0376(14) -0.0122(11) -0.0129(11) -0.0022(11)
C1 0.0201(13) 0.0387(16) 0.0369(15) -0.0025(13) 0.0013(11) -0.0069(11)
C2 0.0212(13) 0.0391(16) 0.0338(14) 0.0009(12) -0.0055(10) -0.0110(11)
C3 0.0286(14) 0.0338(15) 0.0285(13) -0.0026(12) -0.0038(11) -0.0082(11)
C4 0.0303(15) 0.0413(18) 0.0374(16) -0.0077(13) -0.0077(12) -0.0111(12)
C5 0.0391(18) 0.0401(18) 0.0446(18) -0.0151(15) -0.0047(14) -0.0059(14)
C6 0.0307(15) 0.0356(17) 0.0451(18) -0.0116(14) -0.0028(13) -0.0023(12)
C7 0.0223(13) 0.0360(16) 0.0364(15) -0.0082(13) -0.0024(11) -0.0036(11)
C8 0.0232(13) 0.0323(15) 0.0281(13) -0.0018(11) -0.0046(10) -0.0046(10)
C9 0.0228(13) 0.0314(14) 0.0264(12) -0.0018(11) -0.0034(10) -0.0042(10)
C10 0.0232(13) 0.0369(16) 0.0293(13) -0.0047(12) 0.0005(10) -0.0047(11)
C11 0.0275(14) 0.0365(16) 0.0266(13) -0.0040(12) -0.0017(10) -0.0062(11)
C12 0.0224(12) 0.0302(14) 0.0253(12) -0.0040(11) -0.0027(9) -0.0043(10)
C13 0.0241(12) 0.0230(12) 0.0250(12) -0.0030(10) -0.0033(9) 0.0000(9)
C14 0.0247(13) 0.0274(14) 0.0260(12) -0.0020(11) -0.0033(10) -0.0020(10)
C15 0.0293(15) 0.0346(16) 0.0317(14) 0.0007(12) 0.0017(11) -0.0006(11)
C16 0.0292(15) 0.0355(16) 0.0416(17) -0.0019(13) 0.0010(12) -0.0104(12)
C17 0.0288(14) 0.0328(15) 0.0378(15) -0.0055(13) -0.0036(12) -0.0091(11)
C18 0.0258(13) 0.0275(14) 0.0303(13) -0.0025(11) -0.0062(10) -0.0045(10)
C19 0.0298(14) 0.0340(15) 0.0273(13) -0.0070(12) -0.0049(11) -0.0049(11)
C20 0.0357(16) 0.0390(17) 0.0265(13) -0.0087(12) -0.0015(11) -0.0080(12)
C21 0.0248(13) 0.0317(14) 0.0325(14) 0.0008(12) -0.0040(11) -0.0084(11)
C22 0.0263(15) 0.0406(18) 0.0481(19) 0.0022(15) -0.0031(13) -0.0022(12)
C23 0.0341(17) 0.0354(17) 0.0449(18) 0.0027(14) -0.0052(13) -0.0015(13)
C24 0.0342(16) 0.0317(15) 0.0327(14) -0.0046(12) -0.0026(12) -0.0123(12)
C25 0.0271(14) 0.0355(16) 0.0385(16) -0.0056(13) -0.0008(12) -0.0034(11)
C26 0.0291(15) 0.0323(15) 0.0372(15) 0.0024(13) -0.0056(12) -0.0042(11)
C27 0.056(3) 0.065(3) 0.063(3) 0.026(2) -0.002(2) -0.016(2)
C28 0.0234(13) 0.0353(15) 0.0330(14) 0.0009(12) -0.0034(11) -0.0063(11)
C29 0.0299(15) 0.0336(15) 0.0355(15) -0.0019(12) -0.0059(12) -0.0103(12)
C30 0.0292(15) 0.0434(18) 0.0356(15) -0.0067(14) -0.0068(12) -0.0077(12)
C31 0.0321(16) 0.054(2) 0.0282(14) -0.0034(14) -0.0016(12) -0.0045(14)
C32 0.0338(17) 0.051(2) 0.0332(15) 0.0048(15) -0.0009(12) -0.0158(14)
C33 0.0280(15) 0.0428(18) 0.0361(15) 0.0026(14) -0.0030(12) -0.0113(12)
C34 0.042(2) 0.086(3) 0.0371(18) 0.0037(19) -0.0115(15) -0.0117(19)
C35 0.0283(14) 0.0371(16) 0.0351(15) -0.0111(13) -0.0053(11) -0.0067(12)
C36 0.0329(16) 0.0405(17) 0.0333(15) -0.0048(13) -0.0009(12) -0.0110(13)
C37 0.0345(17) 0.052(2) 0.0368(16) -0.0154(15) 0.0054(13) -0.0138(14)
C38 0.0378(18) 0.0356(18) 0.058(2) -0.0146(16) 0.0108(16) -0.0092(14)
C39 0.049(2) 0.0373(19) 0.053(2) 0.0021(16) 0.0065(17) -0.0057(15)
C40 0.0442(19) 0.0433(19) 0.0364(16) -0.0059(15) -0.0006(14) -0.0092(15)
C41 0.122(5) 0.074(4) 0.088(4) -0.054(3) 0.041(4) -0.020(3)
C42 0.0303(14) 0.0348(16) 0.0274(13) -0.0028(12) -0.0038(11) -0.0059(11)
C43 0.0383(17) 0.0364(17) 0.0408(17) -0.0055(14) -0.0130(13) -0.0097(13)
C44 0.045(2) 0.0331(16) 0.0447(18) -0.0067(14) -0.0111(15) -0.0074(14)
C45 0.0355(17) 0.0408(18) 0.0364(16) -0.0041(14) -0.0066(13) -0.0057(13)
C46 0.0293(15) 0.0431(18) 0.0330(15) -0.0081(13) -0.0046(12) -0.0075(12)
C47 0.0298(15) 0.0364(16) 0.0311(14) -0.0060(12) -0.0022(11) -0.0097(12)
C48 0.048(2) 0.063(3) 0.061(2) 0.003(2) -0.0292(19) -0.0051(18)
C49 0.072(6) 0.057(5) 0.078(6) -0.026(5) -0.030(5) 0.015(4)
Cl1 0.160(4) 0.092(3) 0.125(3) -0.025(2) -0.040(3) 0.035(2)
Cl2 0.109(3) 0.180(4) 0.083(2) -0.040(2) 0.0072(19) 0.085(3)

loop_
_atom_type_symbol
_atom_type_description
_atom_type_scat_dispersion_real
_atom_type_scat_dispersion_imag
_atom_type_scat_source
C C 0.0033 0.0016 'International Tables Vol C Tables 4.2.6.8 and 6.1.1.4'
H H 0.0000 0.0000 'International Tables Vol C Tables 4.2.6.8 and 6.1.1.4'
Cl Cl 0.1484 0.1585 'International Tables Vol C Tables 4.2.6.8 and 6.1.1.4'
N N 0.0061 0.0033 'International Tables Vol C Tables 4.2.6.8 and 6.1.1.4'
O O 0.0106 0.0060 'International Tables Vol C Tables 4.2.6.8 and 6.1.1.4'
S S 0.1246 0.1234 'International Tables Vol C Tables 4.2.6.8 and 6.1.1.4'

loop_
_geom_angle_atom_site_label_1
_geom_angle_atom_site_label_2
_geom_angle_atom_site_label_3
_geom_angle
_geom_angle_site_symmetry_1
_geom_angle_site_symmetry_3
_geom_angle_publ_flag
C11 S1 C10 90.53(14) . . ?
C24 O1 C27 117.0(3) . . ?
C31 O2 C34 117.2(3) . . ?
C38 O3 C41 117.1(4) . . ?
C45 O4 C48 116.9(3) . . ?
C2 N1 C21 116.4(2) . . ?
C28 N1 C2 120.2(2) . . ?
C28 N1 C21 122.3(2) . . ?
C19 N2 C35 117.9(3) . . ?
C42 N2 C19 118.8(3) . . ?
C42 N2 C35 121.4(2) . . ?
C2 C1 H1 120.4 . . ?
C2 C1 C10 119.1(3) . . ?
C10 C1 H1 120.4 . . ?
N1 C2 C3 119.4(3) . . ?
C1 C2 N1 120.1(3) . . ?
C1 C2 C3 120.3(3) . . ?
C4 C3 C2 120.9(3) . . ?
C4 C3 C8 119.4(3) . . ?
C8 C3 C2 119.5(3) . . ?
C3 C4 H4 119.5 . . ?
C5 C4 C3 121.1(3) . . ?
C5 C4 H4 119.5 . . ?
C4 C5 H5 119.9 . . ?
C4 C5 C6 120.1(3) . . ?
C6 C5 H5 119.9 . . ?
C5 C6 H6 119.9 . . ?
C7 C6 C5 120.3(3) . . ?
C7 C6 H6 119.9 . . ?
C6 C7 H7 119.1 . . ?
C6 C7 C8 121.7(3) . . ?
C8 C7 H7 119.1 . . ?
C3 C8 C9 119.0(3) . . ?
C7 C8 C3 117.2(3) . . ?
C7 C8 C9 123.2(3) . . ?
C8 C9 C12 131.6(3) . . ?
C10 C9 C8 117.1(3) . . ?
C10 C9 C12 110.8(3) . . ?
C1 C10 S1 123.7(2) . . ?
C9 C10 S1 113.2(2) . . ?
C9 C10 C1 123.1(3) . . ?
C12 C11 S1 113.2(2) . . ?
C12 C11 C20 123.1(3) . . ?
C20 C11 S1 123.6(2) . . ?
C11 C12 C9 111.5(2) . . ?
C11 C12 C13 117.0(3) . . ?
C13 C12 C9 131.2(3) . . ?
C14 C13 C12 123.2(2) . . ?
C14 C13 C18 117.9(3) . . ?
C18 C13 C12 118.5(2) . . ?
C13 C14 H14 119.5 . . ?
C15 C14 C13 121.1(3) . . ?
C15 C14 H14 119.5 . . ?
C14 C15 H15 119.8 . . ?
C14 C15 C16 120.4(3) . . ?
C16 C15 H15 119.8 . . ?
C15 C16 H16 119.8 . . ?
C17 C16 C15 120.4(3) . . ?
C17 C16 H16 119.8 . . ?
C16 C17 H17 119.7 . . ?
C16 C17 C18 120.6(3) . . ?
C18 C17 H17 119.7 . . ?
C13 C18 C19 120.1(3) . . ?
C17 C18 C13 119.2(3) . . ?
C17 C18 C19 120.6(3) . . ?
N2 C19 C18 119.3(3) . . ?
C20 C19 N2 120.4(3) . . ?
C20 C19 C18 120.2(3) . . ?
C11 C20 H20 120.5 . . ?
C19 C20 C11 118.9(3) . . ?
C19 C20 H20 120.5 . . ?
C22 C21 N1 119.0(3) . . ?
C26 C21 N1 122.5(3) . . ?
C26 C21 C22 118.5(3) . . ?
C21 C22 H22 119.4 . . ?
C23 C22 C21 121.3(3) . . ?
C23 C22 H22 119.4 . . ?
C22 C23 H23 120.1 . . ?
C22 C23 C24 119.9(3) . . ?
C24 C23 H23 120.1 . . ?
O1 C24 C23 124.7(3) . . ?
O1 C24 C25 115.9(3) . . ?
C23 C24 C25 119.4(3) . . ?
C24 C25 H25 120.0 . . ?
C26 C25 C24 119.9(3) . . ?
C26 C25 H25 120.0 . . ?
C21 C26 H26 119.5 . . ?
C25 C26 C21 121.0(3) . . ?
C25 C26 H26 119.5 . . ?
O1 C27 H27A 109.5 . . ?
O1 C27 H27B 109.5 . . ?
O1 C27 H27C 109.5 . . ?
H27A C27 H27B 109.5 . . ?
H27A C27 H27C 109.5 . . ?
H27B C27 H27C 109.5 . . ?
N1 C28 C33 120.0(3) . . ?
C29 C28 N1 122.4(3) . . ?
C29 C28 C33 117.6(3) . . ?
C28 C29 H29 118.9 . . ?
C28 C29 C30 122.1(3) . . ?
C30 C29 H29 118.9 . . ?
C29 C30 H30 120.1 . . ?
C29 C30 C31 119.8(3) . . ?
C31 C30 H30 120.1 . . ?
O2 C31 C30 124.9(3) . . ?
O2 C31 C32 116.7(3) . . ?
C32 C31 C30 118.4(3) . . ?
C31 C32 H32 118.9 . . ?
C33 C32 C31 122.2(3) . . ?
C33 C32 H32 118.9 . . ?
C28 C33 H33 120.0 . . ?
C32 C33 C28 119.9(3) . . ?
C32 C33 H33 120.0 . . ?
O2 C34 H34A 109.5 . . ?
O2 C34 H34B 109.5 . . ?
O2 C34 H34C 109.5 . . ?
H34A C34 H34B 109.5 . . ?
H34A C34 H34C 109.5 . . ?
H34B C34 H34C 109.5 . . ?
C36 C35 N2 121.1(3) . . ?
C40 C35 N2 119.7(3) . . ?
C40 C35 C36 119.2(3) . . ?
C35 C36 H36 119.8 . . ?
C35 C36 C37 120.3(3) . . ?
C37 C36 H36 119.8 . . ?
C36 C37 H37 120.0 . . ?
C38 C37 C36 120.1(3) . . ?
C38 C37 H37 120.0 . . ?
O3 C38 C39 115.4(4) . . ?
C37 C38 O3 125.1(4) . . ?
C37 C38 C39 119.5(3) . . ?
C38 C39 H39 120.0 . . ?
C40 C39 C38 120.0(4) . . ?
C40 C39 H39 120.0 . . ?
C35 C40 H40 119.6 . . ?
C39 C40 C35 120.8(3) . . ?
C39 C40 H40 119.6 . . ?
O3 C41 H41A 109.5 . . ?
O3 C41 H41B 109.5 . . ?
O3 C41 H41C 109.5 . . ?
H41A C41 H41B 109.5 . . ?
H41A C41 H41C 109.5 . . ?
H41B C41 H41C 109.5 . . ?
C43 C42 N2 120.9(3) . . ?
C47 C42 N2 120.9(3) . . ?
C47 C42 C43 118.1(3) . . ?
C42 C43 H43 119.6 . . ?
C44 C43 C42 120.9(3) . . ?
C44 C43 H43 119.6 . . ?
C43 C44 H44 119.6 . . ?
C43 C44 C45 120.9(3) . . ?
C45 C44 H44 119.6 . . ?
O4 C45 C44 116.6(3) . . ?
O4 C45 C46 124.4(3) . . ?
C44 C45 C46 118.9(3) . . ?
C45 C46 H46 119.9 . . ?
C45 C46 C47 120.2(3) . . ?
C47 C46 H46 119.9 . . ?
C42 C47 C46 121.0(3) . . ?
C42 C47 H47 119.5 . . ?
C46 C47 H47 119.5 . . ?
O4 C48 H48A 109.5 . . ?
O4 C48 H48B 109.5 . . ?
O4 C48 H48C 109.5 . . ?
H48A C48 H48B 109.5 . . ?
H48A C48 H48C 109.5 . . ?
H48B C48 H48C 109.5 . . ?
H49A C49 H49B 107.7 . . ?
Cl1 C49 H49A 108.8 . . ?
Cl1 C49 H49B 108.8 . . ?
Cl2 C49 H49A 108.8 . . ?
Cl2 C49 H49B 108.8 . . ?
Cl2 C49 Cl1 113.9(5) . . ?

loop_
_geom_bond_atom_site_label_1
_geom_bond_atom_site_label_2
_geom_bond_distance
_geom_bond_site_symmetry_2
_geom_bond_publ_flag
S1 C10 1.739(3) . ?
S1 C11 1.737(3) . ?
O1 C24 1.364(4) . ?
O1 C27 1.424(5) . ?
O2 C31 1.364(4) . ?
O2 C34 1.421(5) . ?
O3 C38 1.374(4) . ?
O3 C41 1.444(7) . ?
O4 C45 1.373(4) . ?
O4 C48 1.412(5) . ?
N1 C2 1.424(4) . ?
N1 C21 1.428(4) . ?
N1 C28 1.408(4) . ?
N2 C19 1.424(4) . ?
N2 C35 1.437(4) . ?
N2 C42 1.414(4) . ?
C1 H1 0.9500 . ?
C1 C2 1.364(5) . ?
C1 C10 1.412(4) . ?
C2 C3 1.446(4) . ?
C3 C4 1.407(4) . ?
C3 C8 1.434(4) . ?
C4 H4 0.9500 . ?
C4 C5 1.376(5) . ?
C5 H5 0.9500 . ?
C5 C6 1.395(5) . ?
C6 H6 0.9500 . ?
C6 C7 1.371(4) . ?
C7 H7 0.9500 . ?
C7 C8 1.423(4) . ?
C8 C9 1.438(4) . ?
C9 C10 1.401(4) . ?
C9 C12 1.453(4) . ?
C11 C12 1.391(4) . ?
C11 C20 1.411(4) . ?
C12 C13 1.449(4) . ?
C13 C14 1.419(4) . ?
C13 C18 1.424(4) . ?
C14 H14 0.9500 . ?
C14 C15 1.374(4) . ?
C15 H15 0.9500 . ?
C15 C16 1.394(5) . ?
C16 H16 0.9500 . ?
C16 C17 1.370(5) . ?
C17 H17 0.9500 . ?
C17 C18 1.418(4) . ?
C18 C19 1.432(4) . ?
C19 C20 1.369(4) . ?
C20 H20 0.9500 . ?
C21 C22 1.394(4) . ?
C21 C26 1.386(4) . ?
C22 H22 0.9500 . ?
C22 C23 1.378(5) . ?
C23 H23 0.9500 . ?
C23 C24 1.391(5) . ?
C24 C25 1.397(4) . ?
C25 H25 0.9500 . ?
C25 C26 1.383(4) . ?
C26 H26 0.9500 . ?
C27 H27A 0.9800 . ?
C27 H27B 0.9800 . ?
C27 H27C 0.9800 . ?
C28 C29 1.384(4) . ?
C28 C33 1.415(4) . ?
C29 H29 0.9500 . ?
C29 C30 1.394(4) . ?
C30 H30 0.9500 . ?
C30 C31 1.395(5) . ?
C31 C32 1.383(5) . ?
C32 H32 0.9500 . ?
C32 C33 1.378(4) . ?
C33 H33 0.9500 . ?
C34 H34A 0.9800 . ?
C34 H34B 0.9800 . ?
C34 H34C 0.9800 . ?
C35 C36 1.387(4) . ?
C35 C40 1.385(5) . ?
C36 H36 0.9500 . ?
C36 C37 1.396(5) . ?
C37 H37 0.9500 . ?
C37 C38 1.372(6) . ?
C38 C39 1.404(6) . ?
C39 H39 0.9500 . ?
C39 C40 1.371(5) . ?
C40 H40 0.9500 . ?
C41 H41A 0.9800 . ?
C41 H41B 0.9800 . ?
C41 H41C 0.9800 . ?
C42 C43 1.397(5) . ?
C42 C47 1.390(4) . ?
C43 H43 0.9500 . ?
C43 C44 1.380(5) . ?
C44 H44 0.9500 . ?
C44 C45 1.387(5) . ?
C45 C46 1.388(5) . ?
C46 H46 0.9500 . ?
C46 C47 1.395(4) . ?
C47 H47 0.9500 . ?
C48 H48A 0.9800 . ?
C48 H48B 0.9800 . ?
C48 H48C 0.9800 . ?
C49 H49A 0.9900 . ?
C49 H49B 0.9900 . ?
C49 Cl1 1.853(12) . ?
C49 Cl2 1.657(11) . ?
